data_4329961
loop_
_publ_author_name
'Jan Tillmann'
'Frank Meyer-Wegner'
'Andor Nadj'
'Johanna Becker-Baldus'
'Tanja Sinke'
'Michael Bolte'
'Max C. Holthausen'
'Matthias Wagner'
'Hans-Wolfram Lerner'

_publ_section_title
;
 Unexpected Disproportionation of Tetramethylethylenediamine-Supported
 Perchlorodisilane Cl3SiSiCl3
;
_journal_name_full 'Inorganic Chemistry'
_journal_page_first 8599
_journal_page_last 8606
_journal_paper_doi 10.1021/ic301283m
_journal_volume 51
_journal_year 2012
_chemical_formula_moiety 'Cl16 Si8, 2(C7 H19 N2), 2(Cl)'
_chemical_formula_sum 'C14 H38 Cl18 N4 Si8'
_chemical_formula_weight 1125.30
_chemical_name_systematic ?
_space_group_IT_number 14
_symmetry_cell_setting monoclinic
_symmetry_space_group_name_Hall '-P 2yn'
_symmetry_space_group_name_H-M 'P 1 21/n 1'
_atom_sites_solution_hydrogens geom
_atom_sites_solution_primary direct
_atom_sites_solution_secondary difmap
_audit_creation_method SHELXL-97
_cell_angle_alpha 90.00
_cell_angle_beta 91.806(14)
_cell_angle_gamma 90.00
_cell_formula_units_Z 4
_cell_length_a 12.382(2)
_cell_length_b 18.150(2)
_cell_length_c 20.566(3)
_cell_measurement_reflns_used 12884
_cell_measurement_temperature 173(2)
_cell_measurement_theta_max 25.75
_cell_measurement_theta_min 3.44
_cell_volume 4619.6(11)
_computing_cell_refinement 'X-Area (Stoe & Cie, 2001)'
_computing_data_collection 'X-Area (Stoe & Cie, 2001)'
_computing_data_reduction 'X-Area (Stoe & Cie, 2001)'
_computing_molecular_graphics 'XP in SHELXTL-Plus (Sheldrick, 2008)'
_computing_publication_material 'SHELXL-97 (Sheldrick, 2008)'
_computing_structure_refinement 'SHELXL-97 (Sheldrick, 2008)'
_computing_structure_solution 'SHELXS-97 (Sheldrick, 2008)'
_diffrn_ambient_temperature 173(2)
_diffrn_measured_fraction_theta_full 0.997
_diffrn_measured_fraction_theta_max 0.979
_diffrn_measurement_device_type 'STOE IPDS II two-circle-diffractometer'
_diffrn_measurement_method \w
_diffrn_radiation_monochromator graphite
_diffrn_radiation_source 'fine-focus sealed tube'
_diffrn_radiation_type MoK\a
_diffrn_radiation_wavelength 0.71073
_diffrn_reflns_av_R_equivalents 0.1282
_diffrn_reflns_av_sigmaI/netI 0.2151
_diffrn_reflns_limit_h_max 15
_diffrn_reflns_limit_h_min -14
_diffrn_reflns_limit_k_max 22
_diffrn_reflns_limit_k_min -22
_diffrn_reflns_limit_l_max 25
_diffrn_reflns_limit_l_min -25
_diffrn_reflns_number 48470
_diffrn_reflns_theta_full 25.00
_diffrn_reflns_theta_max 25.78
_diffrn_reflns_theta_min 3.45
_diffrn_standards_number 0
_exptl_absorpt_coefficient_mu 1.294
_exptl_absorpt_correction_T_max 0.9746
_exptl_absorpt_correction_T_min 0.8815
_exptl_absorpt_correction_type multi-scan
_exptl_absorpt_process_details 'X-Area (Stoe & Cie, 2001)'
_exptl_crystal_colour colourless
_exptl_crystal_density_diffrn 1.618
_exptl_crystal_description block
_exptl_crystal_F_000 2272
_exptl_crystal_size_max 0.10
_exptl_crystal_size_mid 0.10
_exptl_crystal_size_min 0.02
_refine_diff_density_max 1.111
_refine_diff_density_min -0.484
_refine_diff_density_rms 0.137
_refine_ls_extinction_method none
_refine_ls_goodness_of_fit_ref 1.027
_refine_ls_hydrogen_treatment constr
_refine_ls_matrix_type full
_refine_ls_number_parameters 391
_refine_ls_number_reflns 8681
_refine_ls_number_restraints 57
_refine_ls_restrained_S_all 1.027
_refine_ls_R_factor_all 0.2174
_refine_ls_R_factor_gt 0.1128
_refine_ls_shift/su_max 0.001
_refine_ls_shift/su_mean 0.000
_refine_ls_structure_factor_coef Fsqd
_refine_ls_weighting_details 'calc w=1/[\s^2^(Fo^2^)+(0.0633P)^2^] where P=(Fo^2^+2Fc^2^)/3'
_refine_ls_weighting_scheme calc
_refine_ls_wR_factor_gt 0.1906
_refine_ls_wR_factor_ref 0.2277
_reflns_number_gt 4065
_reflns_number_total 8681
_reflns_threshold_expression >2sigma(I)
_cod_data_source_file ic301283m_si_001_1.cif
_cod_data_source_block wa1421
_cod_database_code 4329961

loop_
_symmetry_equiv_pos_as_xyz
'x, y, z'
'-x+1/2, y+1/2, -z+1/2'
'-x, -y, -z'
'x-1/2, -y-1/2, z-1/2'

loop_
_atom_site_label
_atom_site_type_symbol
_atom_site_fract_x
_atom_site_fract_y
_atom_site_fract_z
_atom_site_U_iso_or_equiv
_atom_site_adp_type
_atom_site_occupancy
_atom_site_symmetry_multiplicity
_atom_site_calc_flag
_atom_site_refinement_flags
_atom_site_disorder_assembly
_atom_site_disorder_group
Si1 Si 0.3520(3) 0.19953(17) 0.57626(14) 0.0230(7) Uani 1 1 d . . .
Si2 Si 0.2682(3) 0.30549(19) 0.61541(15) 0.0295(8) Uani 1 1 d . . .
Cl21 Cl 0.2591(4) 0.37962(19) 0.53828(19) 0.0558(11) Uani 1 1 d . . .
Cl22 Cl 0.3756(3) 0.3558(2) 0.68113(18) 0.0483(9) Uani 1 1 d . . .
Si3 Si 0.0982(3) 0.3031(2) 0.65960(15) 0.0314(8) Uani 1 1 d . . .
Cl31 Cl -0.0101(3) 0.3668(2) 0.60385(16) 0.0471(9) Uani 1 1 d . . .
Cl32 Cl 0.1086(3) 0.3647(2) 0.74456(16) 0.0468(9) Uani 1 1 d . . .
Si4 Si 0.0193(3) 0.1901(2) 0.68292(15) 0.0307(8) Uani 1 1 d . . .
Cl41 Cl -0.1398(3) 0.1924(2) 0.64698(19) 0.0551(10) Uani 1 1 d . . .
Cl42 Cl -0.0023(3) 0.1823(2) 0.78225(16) 0.0550(11) Uani 1 1 d . . .
Si5 Si 0.1003(3) 0.08493(19) 0.64433(15) 0.0273(8) Uani 1 1 d . . .
Cl51 Cl -0.0102(3) 0.02991(19) 0.58341(16) 0.0427(8) Uani 1 1 d . . .
Cl52 Cl 0.1187(3) 0.0105(2) 0.72072(17) 0.0490(10) Uani 1 1 d . . .
Si6 Si 0.2624(3) 0.08874(17) 0.59135(15) 0.0251(7) Uani 1 1 d . . .
Cl61 Cl 0.2405(3) 0.03905(18) 0.50105(15) 0.0420(9) Uani 1 1 d . . .
Cl62 Cl 0.3671(3) 0.01632(18) 0.64002(17) 0.0427(8) Uani 1 1 d . . .
Si7 Si 0.3903(3) 0.2155(2) 0.46529(15) 0.0333(9) Uani 1 1 d . . .
Cl71 Cl 0.2599(4) 0.2340(2) 0.40494(16) 0.0565(11) Uani 1 1 d . . .
Cl72 Cl 0.4700(3) 0.1278(2) 0.42722(18) 0.0560(11) Uani 1 1 d . . .
Cl73 Cl 0.4911(4) 0.3028(2) 0.45352(17) 0.0584(11) Uani 1 1 d . . .
Si8 Si 0.5281(3) 0.1887(2) 0.62248(17) 0.0326(8) Uani 1 1 d . . .
Cl81 Cl 0.5396(3) 0.1703(2) 0.71947(17) 0.0550(10) Uani 1 1 d . . .
Cl82 Cl 0.6088(3) 0.10536(19) 0.5788(2) 0.0498(9) Uani 1 1 d . . .
Cl83 Cl 0.6171(3) 0.2817(2) 0.6071(2) 0.0534(10) Uani 1 1 d . . .
Cl1 Cl 0.1015(3) 0.20529(17) 0.54616(13) 0.0309(7) Uani 1 1 d . . .
Cl2 Cl 0.2523(2) 0.18646(17) 0.71267(13) 0.0299(7) Uani 1 1 d . . .
N1 N -0.1535(10) 0.2092(5) 0.4144(4) 0.039(3) Uani 1 1 d D . .
C1 C -0.1598(19) 0.2765(8) 0.4545(8) 0.084(7) Uani 1 1 d D . .
H1A H -0.0928 0.2802 0.4818 0.100 Uiso 1 1 calc R . .
H1B H -0.2209 0.2711 0.4840 0.100 Uiso 1 1 calc R . .
C2 C -0.175(2) 0.3489(10) 0.4161(12) 0.131(11) Uani 1 1 d D . .
H2A H -0.2382 0.3426 0.3863 0.157 Uiso 1 1 calc R . .
H2B H -0.1936 0.3876 0.4478 0.157 Uiso 1 1 calc R . .
N2 N -0.0918(15) 0.3762(8) 0.3798(7) 0.085(5) Uani 1 1 d D . .
C11 C -0.0471(18) 0.2064(14) 0.3786(10) 0.139(12) Uani 1 1 d D . .
H11A H 0.0135 0.2120 0.4100 0.209 Uiso 1 1 calc R . .
H11B H -0.0456 0.2463 0.3466 0.209 Uiso 1 1 calc R . .
H11C H -0.0412 0.1589 0.3563 0.209 Uiso 1 1 calc R . .
C12 C -0.2412(19) 0.1994(12) 0.3642(10) 0.111(9) Uani 1 1 d D . .
H12A H -0.2284 0.1541 0.3396 0.167 Uiso 1 1 calc R . .
H12B H -0.2421 0.2416 0.3345 0.167 Uiso 1 1 calc R . .
H12C H -0.3108 0.1959 0.3853 0.167 Uiso 1 1 calc R . .
C13 C -0.1512(18) 0.1436(10) 0.4566(9) 0.084(6) Uani 1 1 d D . .
H13A H -0.0934 0.1489 0.4899 0.125 Uiso 1 1 calc R . .
H13B H -0.1380 0.0997 0.4303 0.125 Uiso 1 1 calc R . .
H13C H -0.2208 0.1387 0.4776 0.125 Uiso 1 1 calc R . .
C21 C -0.013(3) 0.4039(18) 0.4259(13) 0.175(17) Uani 1 1 d D . .
H21A H 0.0490 0.4229 0.4028 0.263 Uiso 1 1 calc R . .
H21B H 0.0103 0.3642 0.4553 0.263 Uiso 1 1 calc R . .
H21C H -0.0453 0.4437 0.4511 0.263 Uiso 1 1 calc R . .
C22 C -0.131(2) 0.4397(9) 0.3397(9) 0.090(7) Uani 1 1 d D . .
H22A H -0.0715 0.4586 0.3140 0.135 Uiso 1 1 calc R . .
H22B H -0.1566 0.4787 0.3682 0.135 Uiso 1 1 calc R . .
H22C H -0.1901 0.4235 0.3104 0.135 Uiso 1 1 calc R . .
N3 N 0.7443(11) 0.4571(6) 0.7580(6) 0.057(4) Uani 1 1 d D . .
C3 C 0.750(4) 0.5216(17) 0.7155(15) 0.23(5) Uiso 0.54(3) 1 d PD A 1
H3A H 0.8275 0.5312 0.7096 0.280 Uiso 0.54(3) 1 calc PR A 1
H3B H 0.7223 0.5636 0.7409 0.280 Uiso 0.54(3) 1 calc PR A 1
C4 C 0.696(4) 0.5275(17) 0.6490(15) 0.17(4) Uiso 0.54(3) 1 d PD A 1
H4A H 0.6392 0.5653 0.6526 0.198 Uiso 0.54(3) 1 calc PR A 1
H4B H 0.7511 0.5486 0.6205 0.198 Uiso 0.54(3) 1 calc PR A 1
C3' C 0.703(3) 0.5223(12) 0.7217(10) 0.042(9) Uiso 0.46(3) 1 d PD A 2
H3'1 H 0.7390 0.5669 0.7394 0.051 Uiso 0.46(3) 1 calc PR A 2
H3'2 H 0.6244 0.5273 0.7293 0.051 Uiso 0.46(3) 1 calc PR A 2
C4' C 0.719(3) 0.5189(15) 0.6478(9) 0.037(9) Uiso 0.46(3) 1 d PD A 2
H4'1 H 0.7086 0.5689 0.6293 0.045 Uiso 0.46(3) 1 calc PR A 2
H4'2 H 0.7947 0.5041 0.6402 0.045 Uiso 0.46(3) 1 calc PR A 2
N4 N 0.6496(11) 0.4701(6) 0.6148(6) 0.054(3) Uani 1 1 d D . .
C31 C 0.764(3) 0.4770(17) 0.8285(10) 0.071(10) Uiso 0.54(3) 1 d PD A 1
H31A H 0.7696 0.4319 0.8546 0.106 Uiso 0.54(3) 1 calc PR A 1
H31B H 0.7047 0.5073 0.8435 0.106 Uiso 0.54(3) 1 calc PR A 1
H31C H 0.8322 0.5047 0.8333 0.106 Uiso 0.54(3) 1 calc PR A 1
C32 C 0.646(2) 0.4085(17) 0.7552(15) 0.073(11) Uiso 0.54(3) 1 d PD A 1
H32A H 0.6588 0.3651 0.7827 0.110 Uiso 0.54(3) 1 calc PR A 1
H32B H 0.6311 0.3928 0.7102 0.110 Uiso 0.54(3) 1 calc PR A 1
H32C H 0.5837 0.4359 0.7709 0.110 Uiso 0.54(3) 1 calc PR A 1
C33 C 0.831(3) 0.4062(18) 0.7393(17) 0.091(13) Uiso 0.54(3) 1 d PD A 1
H33A H 0.8307 0.3626 0.7675 0.137 Uiso 0.54(3) 1 calc PR A 1
H33B H 0.9012 0.4310 0.7442 0.137 Uiso 0.54(3) 1 calc PR A 1
H33C H 0.8191 0.3910 0.6939 0.137 Uiso 0.54(3) 1 calc PR A 1
C31' C 0.704(4) 0.459(2) 0.8266(12) 0.091(16) Uiso 0.46(3) 1 d PD A 2
H31D H 0.7174 0.5081 0.8453 0.136 Uiso 0.46(3) 1 calc PR A 2
H31E H 0.7430 0.4220 0.8530 0.136 Uiso 0.46(3) 1 calc PR A 2
H31F H 0.6267 0.4485 0.8260 0.136 Uiso 0.46(3) 1 calc PR A 2
C32' C 0.727(3) 0.3831(13) 0.7304(15) 0.065(12) Uiso 0.46(3) 1 d PD A 2
H32D H 0.7592 0.3462 0.7599 0.097 Uiso 0.46(3) 1 calc PR A 2
H32E H 0.7606 0.3800 0.6881 0.097 Uiso 0.46(3) 1 calc PR A 2
H32F H 0.6491 0.3738 0.7250 0.097 Uiso 0.46(3) 1 calc PR A 2
C33' C 0.8629(18) 0.465(2) 0.7681(16) 0.063(11) Uiso 0.46(3) 1 d PD A 2
H33D H 0.8793 0.5135 0.7869 0.094 Uiso 0.46(3) 1 calc PR A 2
H33E H 0.8980 0.4604 0.7263 0.094 Uiso 0.46(3) 1 calc PR A 2
H33F H 0.8898 0.4265 0.7978 0.094 Uiso 0.46(3) 1 calc PR A 2
C41 C 0.544(2) 0.492(3) 0.594(2) 0.081(16) Uiso 0.54(3) 1 d PD A 1
H41A H 0.5069 0.4514 0.5717 0.122 Uiso 0.54(3) 1 calc PR A 1
H41B H 0.5487 0.5342 0.5639 0.122 Uiso 0.54(3) 1 calc PR A 1
H41C H 0.5026 0.5073 0.6317 0.122 Uiso 0.54(3) 1 calc PR A 1
C42 C 0.708(3) 0.447(2) 0.5569(15) 0.062(14) Uiso 0.54(3) 1 d PD A 1
H42A H 0.6683 0.4072 0.5346 0.093 Uiso 0.54(3) 1 calc PR A 1
H42B H 0.7803 0.4290 0.5705 0.093 Uiso 0.54(3) 1 calc PR A 1
H42C H 0.7155 0.4888 0.5274 0.093 Uiso 0.54(3) 1 calc PR A 1
C41' C 0.544(2) 0.500(2) 0.613(2) 0.065(14) Uiso 0.46(3) 1 d PD A 2
H41D H 0.4944 0.4652 0.5904 0.097 Uiso 0.46(3) 1 calc PR A 2
H41E H 0.5432 0.5468 0.5900 0.097 Uiso 0.46(3) 1 calc PR A 2
H41F H 0.5200 0.5071 0.6576 0.097 Uiso 0.46(3) 1 calc PR A 2
C42' C 0.682(4) 0.450(3) 0.5492(15) 0.09(3) Uiso 0.46(3) 1 d PD A 2
H42D H 0.6289 0.4156 0.5299 0.134 Uiso 0.46(3) 1 calc PR A 2
H42E H 0.7531 0.4263 0.5517 0.134 Uiso 0.46(3) 1 calc PR A 2
H42F H 0.6853 0.4943 0.5222 0.134 Uiso 0.46(3) 1 calc PR A 2

loop_
_atom_site_aniso_label
_atom_site_aniso_U_11
_atom_site_aniso_U_22
_atom_site_aniso_U_33
_atom_site_aniso_U_23
_atom_site_aniso_U_13
_atom_site_aniso_U_12
Si1 0.0318(18) 0.0122(15) 0.0251(15) -0.0013(12) -0.0003(13) -0.0028(15)
Si2 0.040(2) 0.0139(16) 0.0342(17) -0.0042(14) -0.0001(15) 0.0045(16)
Cl21 0.076(3) 0.0206(17) 0.072(2) 0.0179(16) 0.018(2) 0.0103(18)
Cl22 0.043(2) 0.034(2) 0.067(2) -0.0263(17) -0.0014(18) -0.0090(17)
Si3 0.036(2) 0.0265(18) 0.0315(17) -0.0030(15) -0.0056(15) 0.0076(18)
Cl31 0.051(2) 0.037(2) 0.0521(19) -0.0009(15) -0.0135(17) 0.0212(18)
Cl32 0.058(2) 0.040(2) 0.0419(17) -0.0169(15) -0.0034(17) 0.0139(18)
Si4 0.031(2) 0.033(2) 0.0276(16) -0.0020(15) 0.0035(14) 0.0055(17)
Cl41 0.0258(18) 0.060(2) 0.080(3) -0.003(2) -0.0026(17) -0.0028(19)
Cl42 0.067(3) 0.064(3) 0.0349(17) -0.0037(16) 0.0183(18) -0.010(2)
Si5 0.028(2) 0.0221(18) 0.0323(17) 0.0033(14) 0.0025(15) -0.0019(15)
Cl51 0.041(2) 0.036(2) 0.0508(18) -0.0075(15) -0.0009(16) -0.0123(17)
Cl52 0.060(3) 0.038(2) 0.0490(19) 0.0227(16) 0.0069(18) -0.0015(18)
Si6 0.029(2) 0.0141(16) 0.0321(16) 0.0003(13) 0.0026(15) -0.0001(14)
Cl61 0.053(2) 0.0311(18) 0.0422(17) -0.0154(14) 0.0112(16) -0.0185(17)
Cl62 0.039(2) 0.0226(17) 0.067(2) 0.0142(15) -0.0014(17) 0.0074(15)
Si7 0.044(2) 0.031(2) 0.0254(16) -0.0007(14) 0.0070(16) -0.0063(17)
Cl71 0.063(3) 0.071(3) 0.0352(17) 0.0071(17) -0.0028(17) 0.000(2)
Cl72 0.064(3) 0.048(2) 0.058(2) -0.0204(17) 0.022(2) -0.003(2)
Cl73 0.082(3) 0.042(2) 0.053(2) 0.0045(17) 0.017(2) -0.024(2)
Si8 0.0239(19) 0.0274(19) 0.0462(19) 0.0010(16) -0.0025(15) 0.0008(17)
Cl81 0.051(2) 0.066(3) 0.0471(19) 0.0050(17) -0.0154(17) 0.008(2)
Cl82 0.035(2) 0.034(2) 0.081(2) -0.0091(17) 0.0030(18) 0.0063(16)
Cl83 0.040(2) 0.033(2) 0.086(3) 0.0050(18) -0.0100(19) -0.0094(16)
Cl1 0.0361(18) 0.0288(17) 0.0274(13) 0.0004(12) -0.0052(12) 0.0023(14)
Cl2 0.0350(17) 0.0271(16) 0.0271(13) -0.0013(12) -0.0044(12) 0.0009(14)
N1 0.057(8) 0.034(7) 0.027(5) 0.008(5) 0.008(5) 0.000(6)
C1 0.13(2) 0.045(11) 0.075(12) -0.028(9) 0.001(12) -0.015(12)
C2 0.20(3) 0.056(15) 0.14(2) 0.015(14) 0.03(2) 0.056(18)
N2 0.124(16) 0.072(11) 0.056(8) 0.026(8) -0.023(10) -0.016(11)
C11 0.18(3) 0.12(2) 0.109(18) 0.046(16) -0.083(19) -0.05(2)
C12 0.13(2) 0.071(14) 0.124(17) 0.038(13) -0.076(16) -0.025(16)
C13 0.096(16) 0.062(13) 0.091(13) 0.040(10) -0.019(12) -0.009(11)
C21 0.22(4) 0.17(3) 0.13(2) 0.08(2) -0.08(2) -0.12(3)
C22 0.15(2) 0.037(10) 0.077(12) -0.003(9) -0.019(13) -0.008(12)
N3 0.070(10) 0.031(7) 0.068(8) -0.014(6) -0.019(7) 0.007(7)
N4 0.064(10) 0.034(7) 0.062(8) 0.005(6) -0.006(7) -0.008(7)

loop_
_atom_type_symbol
_atom_type_description
_atom_type_scat_dispersion_real
_atom_type_scat_dispersion_imag
_atom_type_scat_source
C C 0.0033 0.0016 'International Tables Vol C Tables 4.2.6.8 and 6.1.1.4'
H H 0.0000 0.0000 'International Tables Vol C Tables 4.2.6.8 and 6.1.1.4'
Cl Cl 0.1484 0.1585 'International Tables Vol C Tables 4.2.6.8 and 6.1.1.4'
N N 0.0061 0.0033 'International Tables Vol C Tables 4.2.6.8 and 6.1.1.4'
Si Si 0.0817 0.0704 'International Tables Vol C Tables 4.2.6.8 and 6.1.1.4'

loop_
_geom_angle_atom_site_label_1
_geom_angle_atom_site_label_2
_geom_angle_atom_site_label_3
_geom_angle
Si6 Si1 Si2 116.55(18)
Si6 Si1 Si8 108.28(18)
Si2 Si1 Si8 110.11(18)
Si6 Si1 Si7 110.25(17)
Si2 Si1 Si7 109.65(17)
Si8 Si1 Si7 100.85(17)
Cl22 Si2 Cl21 103.3(2)
Cl22 Si2 Si3 108.87(18)
Cl21 Si2 Si3 106.4(2)
Cl22 Si2 Si1 107.7(2)
Cl21 Si2 Si1 106.46(18)
Si3 Si2 Si1 122.5(2)
Cl32 Si3 Cl31 100.7(2)
Cl32 Si3 Si2 106.7(2)
Cl31 Si3 Si2 110.5(2)
Cl32 Si3 Si4 108.43(19)
Cl31 Si3 Si4 109.6(2)
Si2 Si3 Si4 119.30(19)
Cl42 Si4 Cl41 101.6(2)
Cl42 Si4 Si5 110.7(2)
Cl41 Si4 Si5 108.1(2)
Cl42 Si4 Si3 109.4(2)
Cl41 Si4 Si3 107.9(2)
Si5 Si4 Si3 117.92(18)
Cl52 Si5 Cl51 101.4(2)
Cl52 Si5 Si4 108.43(19)
Cl51 Si5 Si4 108.6(2)
Cl52 Si5 Si6 107.4(2)
Cl51 Si5 Si6 107.11(19)
Si4 Si5 Si6 121.95(19)
Cl61 Si6 Cl62 102.6(2)
Cl61 Si6 Si5 108.5(2)
Cl62 Si6 Si5 106.93(18)
Cl61 Si6 Si1 107.84(17)
Cl62 Si6 Si1 108.6(2)
Si5 Si6 Si1 120.92(18)
Cl71 Si7 Cl73 106.0(2)
Cl71 Si7 Cl72 106.2(2)
Cl73 Si7 Cl72 104.8(2)
Cl71 Si7 Si1 115.5(2)
Cl73 Si7 Si1 110.6(2)
Cl72 Si7 Si1 112.9(2)
Cl81 Si8 Cl82 107.0(2)
Cl81 Si8 Cl83 105.5(2)
Cl82 Si8 Cl83 105.7(2)
Cl81 Si8 Si1 116.5(2)
Cl82 Si8 Si1 110.1(2)
Cl83 Si8 Si1 111.4(2)
C13 N1 C1 109.9(12)
C13 N1 C12 108.2(13)
C1 N1 C12 115.9(14)
C13 N1 C11 104.8(13)
C1 N1 C11 111.0(14)
C12 N1 C11 106.4(14)
N1 C1 C2 115.4(14)
N1 C1 H1A 108.4
C2 C1 H1A 108.4
N1 C1 H1B 108.4
C2 C1 H1B 108.4
H1A C1 H1B 107.5
N2 C2 C1 120.3(18)
N2 C2 H2A 107.3
C1 C2 H2A 107.3
N2 C2 H2B 107.3
C1 C2 H2B 107.3
H2A C2 H2B 106.9
C2 N2 C21 105.6(17)
C2 N2 C22 110.1(16)
C21 N2 C22 107.3(16)
N1 C11 H11A 109.5
N1 C11 H11B 109.5
H11A C11 H11B 109.5
N1 C11 H11C 109.5
H11A C11 H11C 109.5
H11B C11 H11C 109.5
N1 C12 H12A 109.5
N1 C12 H12B 109.5
H12A C12 H12B 109.5
N1 C12 H12C 109.5
H12A C12 H12C 109.5
H12B C12 H12C 109.5
N1 C13 H13A 109.5
N1 C13 H13B 109.5
H13A C13 H13B 109.5
N1 C13 H13C 109.5
H13A C13 H13C 109.5
H13B C13 H13C 109.5
N2 C21 H21A 109.5
N2 C21 H21B 109.5
H21A C21 H21B 109.5
N2 C21 H21C 109.5
H21A C21 H21C 109.5
H21B C21 H21C 109.5
N2 C22 H22A 109.5
N2 C22 H22B 109.5
H22A C22 H22B 109.5
N2 C22 H22C 109.5
H22A C22 H22C 109.5
H22B C22 H22C 109.5
C3 N3 C32' 120.6(19)
C3 N3 C33 107(2)
C32' N3 C33 55.1(19)
C32' N3 C3' 119.3(17)
C33 N3 C3' 127.8(19)
C3 N3 C33' 87(3)
C32' N3 C33' 105.9(18)
C3' N3 C33' 108.7(18)
C3 N3 C32 120(2)
C32' N3 C32 48.7(16)
C33 N3 C32 102.5(17)
C3' N3 C32 100.4(19)
C33' N3 C32 149(2)
C3 N3 C31 112.0(17)
C32' N3 C31 127.4(19)
C33 N3 C31 107.5(19)
C3' N3 C31 109.8(16)
C32 N3 C31 106.7(18)
C3 N3 C31' 124(3)
C32' N3 C31' 109(2)
C33 N3 C31' 121(2)
C3' N3 C31' 109.4(17)
C33' N3 C31' 102.7(19)
C32 N3 C31' 76(2)
N3 C3 C4 125(2)
N3 C3 H3A 106.1
C4 C3 H3A 106.1
N3 C3 H3B 106.1
C4 C3 H3B 106.1
H3A C3 H3B 106.3
N4 C4 C3 125(2)
N4 C4 H4A 106.0
C3 C4 H4A 106.0
N4 C4 H4B 106.0
C3 C4 H4B 106.0
H4A C4 H4B 106.3
N3 C3' C4' 114.2(18)
N3 C3' H3'1 108.7
C4' C3' H3'1 108.7
N3 C3' H3'2 108.7
C4' C3' H3'2 108.7
H3'1 C3' H3'2 107.6
N4 C4' C3' 113.9(19)
N4 C4' H4'1 108.8
C3' C4' H4'1 108.8
N4 C4' H4'2 108.8
C3' C4' H4'2 108.8
H4'1 C4' H4'2 107.7
C4 N4 C41' 96(3)
C4' N4 C41' 109(2)
C4 N4 C41 108(2)
C4' N4 C41 121(3)
C4 N4 C42' 123(4)
C4' N4 C42' 115(2)
C41' N4 C42' 111(2)
C41 N4 C42' 94(3)
C4 N4 C42 115(2)
C4' N4 C42 105(2)
C41' N4 C42 125(3)
C41 N4 C42 108(2)
N3 C31 H31A 109.5
N3 C31 H31B 109.5
H31A C31 H31B 109.5
N3 C31 H31C 109.5
H31A C31 H31C 109.5
H31B C31 H31C 109.5
N3 C32 H32A 109.5
N3 C32 H32B 109.5
H32A C32 H32B 109.5
N3 C32 H32C 109.5
H32A C32 H32C 109.5
H32B C32 H32C 109.5
N3 C33 H33A 109.5
N3 C33 H33B 109.5
H33A C33 H33B 109.5
N3 C33 H33C 109.5
H33A C33 H33C 109.5
H33B C33 H33C 109.5
N3 C31' H31D 109.5
N3 C31' H31E 109.5
H31D C31' H31E 109.5
N3 C31' H31F 109.5
H31D C31' H31F 109.5
H31E C31' H31F 109.5
N3 C32' H32D 109.5
N3 C32' H32E 109.5
H32D C32' H32E 109.5
N3 C32' H32F 109.5
H32D C32' H32F 109.5
H32E C32' H32F 109.5
N3 C33' H33D 109.5
N3 C33' H33E 109.5
H33D C33' H33E 109.5
N3 C33' H33F 109.5
H33D C33' H33F 109.5
H33E C33' H33F 109.5
N4 C41 H41A 109.5
N4 C41 H41B 109.5
H41A C41 H41B 109.5
N4 C41 H41C 109.5
H41A C41 H41C 109.5
H41B C41 H41C 109.5
N4 C42 H42A 109.5
N4 C42 H42B 109.5
H42A C42 H42B 109.5
N4 C42 H42C 109.5
H42A C42 H42C 109.5
H42B C42 H42C 109.5
N4 C41' H41D 109.5
N4 C41' H41E 109.5
H41D C41' H41E 109.5
N4 C41' H41F 109.5
H41D C41' H41F 109.5
H41E C41' H41F 109.5
N4 C42' H42D 109.5
N4 C42' H42E 109.5
H42D C42' H42E 109.5
N4 C42' H42F 109.5
H42D C42' H42F 109.5
H42E C42' H42F 109.5

loop_
_geom_bond_atom_site_label_1
_geom_bond_atom_site_label_2
_geom_bond_distance
Si1 Si6 2.322(5)
Si1 Si2 2.340(5)
Si1 Si8 2.359(5)
Si1 Si7 2.363(4)
Si2 Cl22 2.077(5)
Si2 Cl21 2.080(5)
Si2 Si3 2.320(5)
Si3 Cl32 2.075(5)
Si3 Cl31 2.087(5)
Si3 Si4 2.327(6)
Si4 Cl42 2.074(4)
Si4 Cl41 2.083(5)
Si4 Si5 2.309(5)
Si5 Cl52 2.079(5)
Si5 Cl51 2.081(5)
Si5 Si6 2.315(5)
Si6 Cl61 2.075(4)
Si6 Cl62 2.081(5)
Si7 Cl71 2.033(6)
Si7 Cl73 2.037(5)
Si7 Cl72 2.041(5)
Si8 Cl81 2.023(5)
Si8 Cl82 2.038(5)
Si8 Cl83 2.045(5)
N1 C13 1.472(16)
N1 C1 1.477(16)
N1 C12 1.486(18)
N1 C11 1.53(2)
C1 C2 1.54(2)
C1 H1A 0.9900
C1 H1B 0.9900
C2 N2 1.38(2)
C2 H2A 0.9900
C2 H2B 0.9900
N2 C21 1.43(2)
N2 C22 1.489(18)
C11 H11A 0.9800
C11 H11B 0.9800
C11 H11C 0.9800
C12 H12A 0.9800
C12 H12B 0.9800
C12 H12C 0.9800
C13 H13A 0.9800
C13 H13B 0.9800
C13 H13C 0.9800
C21 H21A 0.9800
C21 H21B 0.9800
C21 H21C 0.9800
C22 H22A 0.9800
C22 H22B 0.9800
C22 H22C 0.9800
N3 C3 1.46(2)
N3 C32' 1.47(2)
N3 C33 1.48(2)
N3 C3' 1.483(19)
N3 C33' 1.48(2)
N3 C32 1.50(2)
N3 C31 1.51(2)
N3 C31' 1.51(2)
C3 C4 1.50(2)
C3 H3A 0.9900
C3 H3B 0.9900
C4 N4 1.37(2)
C4 H4A 0.9900
C4 H4B 0.9900
C3' C4' 1.54(2)
C3' H3'1 0.9900
C3' H3'2 0.9900
C4' N4 1.40(2)
C4' H4'1 0.9900
C4' H4'2 0.9900
N4 C41' 1.42(2)
N4 C41 1.43(2)
N4 C42' 1.47(2)
N4 C42 1.476(19)
C31 H31A 0.9800
C31 H31B 0.9800
C31 H31C 0.9800
C32 H32A 0.9800
C32 H32B 0.9800
C32 H32C 0.9800
C33 H33A 0.9800
C33 H33B 0.9800
C33 H33C 0.9800
C31' H31D 0.9800
C31' H31E 0.9800
C31' H31F 0.9800
C32' H32D 0.9800
C32' H32E 0.9800
C32' H32F 0.9800
C33' H33D 0.9800
C33' H33E 0.9800
C33' H33F 0.9800
C41 H41A 0.9800
C41 H41B 0.9800
C41 H41C 0.9800
C42 H42A 0.9800
C42 H42B 0.9800
C42 H42C 0.9800
C41' H41D 0.9800
C41' H41E 0.9800
C41' H41F 0.9800
C42' H42D 0.9800
C42' H42E 0.9800
C42' H42F 0.9800

loop_
_geom_torsion_atom_site_label_1
_geom_torsion_atom_site_label_2
_geom_torsion_atom_site_label_3
_geom_torsion_atom_site_label_4
_geom_torsion
Si6 Si1 Si2 Cl22 122.4(2)
Si8 Si1 Si2 Cl22 -1.4(2)
Si7 Si1 Si2 Cl22 -111.5(2)
Si6 Si1 Si2 Cl21 -127.4(2)
Si8 Si1 Si2 Cl21 108.9(2)
Si7 Si1 Si2 Cl21 -1.2(3)
Si6 Si1 Si2 Si3 -4.9(3)
Si8 Si1 Si2 Si3 -128.6(2)
Si7 Si1 Si2 Si3 121.3(2)
Cl22 Si2 Si3 Cl32 7.4(3)
Cl21 Si2 Si3 Cl32 -103.4(2)
Si1 Si2 Si3 Cl32 134.1(2)
Cl22 Si2 Si3 Cl31 116.0(2)
Cl21 Si2 Si3 Cl31 5.2(3)
Si1 Si2 Si3 Cl31 -117.3(2)
Cl22 Si2 Si3 Si4 -115.8(2)
Cl21 Si2 Si3 Si4 133.5(2)
Si1 Si2 Si3 Si4 10.9(3)
Cl32 Si3 Si4 Cl42 -5.4(3)
Cl31 Si3 Si4 Cl42 -114.4(2)
Si2 Si3 Si4 Cl42 116.9(2)
Cl32 Si3 Si4 Cl41 104.3(2)
Cl31 Si3 Si4 Cl41 -4.7(3)
Si2 Si3 Si4 Cl41 -133.4(2)
Cl32 Si3 Si4 Si5 -132.9(2)
Cl31 Si3 Si4 Si5 118.0(2)
Si2 Si3 Si4 Si5 -10.7(3)
Cl42 Si4 Si5 Cl52 3.4(3)
Cl41 Si4 Si5 Cl52 -107.0(2)
Si3 Si4 Si5 Cl52 130.4(2)
Cl42 Si4 Si5 Cl51 112.9(2)
Cl41 Si4 Si5 Cl51 2.5(3)
Si3 Si4 Si5 Cl51 -120.2(2)
Cl42 Si4 Si5 Si6 -121.9(2)
Cl41 Si4 Si5 Si6 127.7(2)
Si3 Si4 Si5 Si6 5.0(3)
Cl52 Si5 Si6 Cl61 109.8(2)
Cl51 Si5 Si6 Cl61 1.6(3)
Si4 Si5 Si6 Cl61 -124.3(2)
Cl52 Si5 Si6 Cl62 -0.2(3)
Cl51 Si5 Si6 Cl62 -108.4(2)
Si4 Si5 Si6 Cl62 125.7(2)
Cl52 Si5 Si6 Si1 -124.9(2)
Cl51 Si5 Si6 Si1 126.8(2)
Si4 Si5 Si6 Si1 0.9(3)
Si2 Si1 Si6 Cl61 124.4(2)
Si8 Si1 Si6 Cl61 -110.8(2)
Si7 Si1 Si6 Cl61 -1.4(3)
Si2 Si1 Si6 Cl62 -125.1(2)
Si8 Si1 Si6 Cl62 -0.4(2)
Si7 Si1 Si6 Cl62 109.1(2)
Si2 Si1 Si6 Si5 -1.1(3)
Si8 Si1 Si6 Si5 123.6(2)
Si7 Si1 Si6 Si5 -126.9(2)
Si6 Si1 Si7 Cl71 69.5(3)
Si2 Si1 Si7 Cl71 -60.2(3)
Si8 Si1 Si7 Cl71 -176.3(2)
Si6 Si1 Si7 Cl73 -170.1(2)
Si2 Si1 Si7 Cl73 60.2(3)
Si8 Si1 Si7 Cl73 -55.9(3)
Si6 Si1 Si7 Cl72 -53.0(3)
Si2 Si1 Si7 Cl72 177.3(2)
Si8 Si1 Si7 Cl72 61.2(3)
Si6 Si1 Si8 Cl81 -62.2(3)
Si2 Si1 Si8 Cl81 66.3(3)
Si7 Si1 Si8 Cl81 -178.0(2)
Si6 Si1 Si8 Cl82 59.8(2)
Si2 Si1 Si8 Cl82 -171.76(19)
Si7 Si1 Si8 Cl82 -56.0(2)
Si6 Si1 Si8 Cl83 176.7(2)
Si2 Si1 Si8 Cl83 -54.8(2)
Si7 Si1 Si8 Cl83 60.9(2)
C13 N1 C1 C2 -173.9(18)
C12 N1 C1 C2 -51(2)
C11 N1 C1 C2 71(2)
N1 C1 C2 N2 -69(3)
C1 C2 N2 C21 -73(3)
C1 C2 N2 C22 171.4(18)
C32' N3 C3 C4 26(7)
C33 N3 C3 C4 86(6)
C3' N3 C3 C4 -67(4)
C33' N3 C3 C4 133(6)
C32 N3 C3 C4 -31(6)
C31 N3 C3 C4 -157(5)
C31' N3 C3 C4 -124(5)
N3 C3 C4 N4 -11(9)
C3 N3 C3' C4' 58(3)
C32' N3 C3' C4' -42(3)
C33 N3 C3' C4' 25(3)
C33' N3 C3' C4' 80(3)
C32 N3 C3' C4' -90(3)
C31 N3 C3' C4' 158(2)
C31' N3 C3' C4' -169(3)
N3 C3' C4' N4 74(3)
C3 C4 N4 C4' -64(5)
C3 C4 N4 C41' 117(6)
C3 C4 N4 C41 129(5)
C3 C4 N4 C42' -124(6)
C3 C4 N4 C42 -110(6)
C3' C4' N4 C4 70(7)
C3' C4' N4 C41' 71(3)
C3' C4' N4 C41 85(3)
C3' C4' N4 C42' -164(3)
C3' C4' N4 C42 -153(3)
